data_2228948
loop_
_publ_author_name
'Gowda, B. Thimme'
'Foro, Sabine'
'Saraswathi, B. S.'
'Fuess, Hartmut'

_publ_section_title
;
 <i>N</i>-Phenylsuccinamic acid
;
_journal_coeditor_code BQ2265
_journal_issue 2
_journal_name_full 'Acta Crystallographica Section E'
_journal_page_first o249
_journal_paper_doi 10.1107/S160053681005364X
_journal_volume 67
_journal_year 2011
_chemical_formula_iupac 'C10 H11 N O3'
_chemical_formula_moiety 'C10 H11 N O3'
_chemical_formula_sum 'C10 H11 N O3'
_chemical_formula_weight 193.20
_chemical_name_systematic
;
<i>N</i>-Phenylsuccinamic acid
;
_space_group_IT_number 14
_symmetry_cell_setting monoclinic
_symmetry_space_group_name_Hall '-P 2ybc'
_symmetry_space_group_name_H-M 'P 1 21/c 1'
_atom_sites_solution_hydrogens geom
_atom_sites_solution_primary direct
_atom_sites_solution_secondary difmap
_audit_creation_method SHELXL-97
_cell_angle_alpha 90.00
_cell_angle_beta 103.18(2)
_cell_angle_gamma 90.00
_cell_formula_units_Z 4
_cell_length_a 4.9860(10)
_cell_length_b 25.108(4)
_cell_length_c 7.895(2)
_cell_measurement_reflns_used 702
_cell_measurement_temperature 293(2)
_cell_measurement_theta_max 27.69
_cell_measurement_theta_min 3.10
_cell_volume 962.3(4)
_computing_cell_refinement
;
CrysAlis RED (Oxford Diffraction, 2009)
;
_computing_data_collection
;
CrysAlis CCD (Oxford Diffraction, 2009)
;
_computing_data_reduction
;
CrysAlis RED (Oxford Diffraction, 2009)
;
_computing_molecular_graphics 'PLATON (Spek, 2009)'
_computing_publication_material 'SHELXL97 (Sheldrick, 2008)'
_computing_structure_refinement 'SHELXL97 (Sheldrick, 2008)'
_computing_structure_solution 'SHELXS97 (Sheldrick, 2008)'
_diffrn_ambient_temperature 293(2)
_diffrn_measured_fraction_theta_full 0.984
_diffrn_measured_fraction_theta_max 0.984
_diffrn_measurement_device_type
;
Oxford Diffraction Xcalibur diffractometer
with a Sapphire CCD detector
;
_diffrn_measurement_method
;
Rotation method data acquisition using \w
;
_diffrn_radiation_monochromator graphite
_diffrn_radiation_source 'fine-focus sealed tube'
_diffrn_radiation_type MoK\a
_diffrn_radiation_wavelength 0.71073
_diffrn_reflns_av_R_equivalents 0.0223
_diffrn_reflns_av_sigmaI/netI 0.0435
_diffrn_reflns_limit_h_max 6
_diffrn_reflns_limit_h_min -5
_diffrn_reflns_limit_k_max 22
_diffrn_reflns_limit_k_min -30
_diffrn_reflns_limit_l_max 9
_diffrn_reflns_limit_l_min -7
_diffrn_reflns_number 3269
_diffrn_reflns_theta_full 25.67
_diffrn_reflns_theta_max 25.67
_diffrn_reflns_theta_min 3.11
_diffrn_standards_decay_% 0
_diffrn_standards_number 0
_exptl_absorpt_coefficient_mu 0.099
_exptl_absorpt_correction_T_max 0.9862
_exptl_absorpt_correction_T_min 0.9576
_exptl_absorpt_correction_type multi-scan
_exptl_absorpt_process_details
;
(CrysAlis RED; Oxford Diffraction, 2009)
;
_exptl_crystal_colour colorless
_exptl_crystal_density_diffrn 1.333
_exptl_crystal_density_method 'not measured'
_exptl_crystal_description prism
_exptl_crystal_F_000 408
_exptl_crystal_size_max 0.44
_exptl_crystal_size_mid 0.14
_exptl_crystal_size_min 0.14
_refine_diff_density_max 0.153
_refine_diff_density_min -0.132
_refine_ls_extinction_method none
_refine_ls_goodness_of_fit_ref 0.991
_refine_ls_hydrogen_treatment mixed
_refine_ls_matrix_type full
_refine_ls_number_parameters 133
_refine_ls_number_reflns 1791
_refine_ls_number_restraints 2
_refine_ls_restrained_S_all 0.993
_refine_ls_R_factor_all 0.1071
_refine_ls_R_factor_gt 0.0534
_refine_ls_shift/su_max 0.000
_refine_ls_shift/su_mean 0.000
_refine_ls_structure_factor_coef Fsqd
_refine_ls_weighting_details 'calc w=1/[\s^2^(Fo^2^)+(0.0703P)^2^] where P=(Fo^2^+2Fc^2^)/3'
_refine_ls_weighting_scheme calc
_refine_ls_wR_factor_gt 0.1173
_refine_ls_wR_factor_ref 0.1351
_reflns_number_gt 1033
_reflns_number_total 1791
_reflns_threshold_expression I>2sigma(I)
_cod_data_source_file bq2265.cif
_cod_data_source_block I
_cod_original_cell_volume 962.3(3)
_cod_original_sg_symbol_H-M 'P 21/c'
_cod_database_code 2228948
_cod_database_fobs_code 2228948

loop_
_symmetry_equiv_pos_as_xyz
'x, y, z'
'-x, y+1/2, -z+1/2'
'-x, -y, -z'
'x, -y-1/2, z-1/2'

loop_
_atom_site_type_symbol
_atom_site_label
_atom_site_fract_x
_atom_site_fract_y
_atom_site_fract_z
_atom_site_U_iso_or_equiv
_atom_site_adp_type
_atom_site_calc_flag
_atom_site_refinement_flags
_atom_site_occupancy
_atom_site_disorder_assembly
_atom_site_disorder_group
C C1 0.3834(4) 0.31826(10) 0.9635(3) 0.0421(6) Uani d . 1 . .
C C2 0.1411(5) 0.33972(11) 0.8656(3) 0.0543(7) Uani d . 1 . .
H H2 0.0058 0.3177 0.8010 0.065 Uiso calc R 1 . .
C C3 0.1030(6) 0.39415(12) 0.8651(4) 0.0649(8) Uani d . 1 . .
H H3 -0.0589 0.4086 0.7989 0.078 Uiso calc R 1 . .
C C4 0.2995(6) 0.42738(12) 0.9604(4) 0.0702(9) Uani d . 1 . .
H H4 0.2712 0.4640 0.9589 0.084 Uiso calc R 1 . .
C C5 0.5378(6) 0.40589(12) 1.0577(4) 0.0697(9) Uani d . 1 . .
H H5 0.6720 0.4280 1.1229 0.084 Uiso calc R 1 . .
C C6 0.5793(5) 0.35204(11) 1.0595(3) 0.0562(7) Uani d . 1 . .
H H6 0.7418 0.3379 1.1263 0.067 Uiso calc R 1 . .
C C7 0.2674(5) 0.22230(10) 0.9613(3) 0.0448(6) Uani d . 1 . .
C C8 0.4033(4) 0.16836(10) 0.9852(3) 0.0484(7) Uani d . 1 . .
H H8A 0.5575 0.1683 0.9293 0.058 Uiso calc R 1 . .
H H8B 0.4757 0.1622 1.1085 0.058 Uiso calc R 1 . .
C C9 0.2123(4) 0.12352(9) 0.9121(3) 0.0504(7) Uani d . 1 . .
H H9A 0.0499 0.1255 0.9601 0.060 Uiso calc R 1 . .
H H9B 0.1531 0.1280 0.7871 0.060 Uiso calc R 1 . .
C C10 0.3391(5) 0.06985(10) 0.9496(3) 0.0491(7) Uani d . 1 . .
N N1 0.4434(4) 0.26322(8) 0.9654(3) 0.0483(6) Uani d D 1 . .
H H1N 0.616(3) 0.2572(10) 0.983(3) 0.058 Uiso d D 1 . .
O O1 0.0199(3) 0.22839(7) 0.9463(3) 0.0677(6) Uani d . 1 . .
O O2 0.5739(3) 0.06282(7) 1.0309(3) 0.0701(6) Uani d . 1 . .
O O3 0.1737(4) 0.03061(7) 0.8868(3) 0.0728(7) Uani d D 1 . .
H H3O 0.262(5) 0.0004(8) 0.913(4) 0.087 Uiso d D 1 . .

loop_
_atom_site_aniso_label
_atom_site_aniso_U_11
_atom_site_aniso_U_22
_atom_site_aniso_U_33
_atom_site_aniso_U_12
_atom_site_aniso_U_13
_atom_site_aniso_U_23
C1 0.0303(11) 0.0465(16) 0.0499(15) 0.0021(11) 0.0102(10) 0.0057(12)
C2 0.0405(14) 0.0548(18) 0.0616(17) 0.0040(12) -0.0005(12) 0.0061(14)
C3 0.0508(16) 0.063(2) 0.077(2) 0.0145(15) 0.0075(14) 0.0158(17)
C4 0.070(2) 0.0465(18) 0.097(2) 0.0067(16) 0.0269(17) 0.0088(17)
C5 0.0595(19) 0.052(2) 0.094(2) -0.0094(15) 0.0099(16) -0.0023(17)
C6 0.0377(13) 0.0542(18) 0.072(2) -0.0007(13) 0.0018(12) 0.0006(14)
C7 0.0301(13) 0.0461(16) 0.0578(16) 0.0006(11) 0.0089(10) -0.0025(12)
C8 0.0288(12) 0.0505(16) 0.0640(17) 0.0025(11) 0.0064(11) -0.0015(13)
C9 0.0330(12) 0.0470(16) 0.0667(17) 0.0044(11) 0.0020(11) 0.0003(13)
C10 0.0344(14) 0.0473(16) 0.0619(17) -0.0001(12) 0.0037(12) 0.0007(13)
N1 0.0241(10) 0.0463(14) 0.0721(15) 0.0022(10) 0.0057(10) 0.0010(11)
O1 0.0252(9) 0.0548(12) 0.1239(17) 0.0050(8) 0.0184(9) 0.0050(11)
O2 0.0411(10) 0.0472(11) 0.1055(16) 0.0068(8) -0.0175(10) -0.0023(10)
O3 0.0426(10) 0.0436(11) 0.1161(17) -0.0035(9) -0.0156(10) 0.0047(11)

loop_
_atom_type_symbol
_atom_type_description
_atom_type_scat_dispersion_real
_atom_type_scat_dispersion_imag
_atom_type_scat_source
C C 0.0033 0.0016 'International Tables Vol C Tables 4.2.6.8 and 6.1.1.4'
H H 0.0000 0.0000 'International Tables Vol C Tables 4.2.6.8 and 6.1.1.4'
N N 0.0061 0.0033 'International Tables Vol C Tables 4.2.6.8 and 6.1.1.4'
O O 0.0106 0.0060 'International Tables Vol C Tables 4.2.6.8 and 6.1.1.4'

loop_
_geom_angle_atom_site_label_1
_geom_angle_atom_site_label_2
_geom_angle_atom_site_label_3
_geom_angle_site_symmetry_1
_geom_angle_site_symmetry_3
_geom_angle
_geom_angle_publ_flag
C6 C1 C2 . . 119.0(2) ?
C6 C1 N1 . . 118.2(2) ?
C2 C1 N1 . . 122.8(2) ?
C3 C2 C1 . . 119.2(2) ?
C3 C2 H2 . . 120.4 ?
C1 C2 H2 . . 120.4 ?
C4 C3 C2 . . 121.3(3) ?
C4 C3 H3 . . 119.3 ?
C2 C3 H3 . . 119.3 ?
C5 C4 C3 . . 119.1(3) ?
C5 C4 H4 . . 120.4 ?
C3 C4 H4 . . 120.4 ?
C6 C5 C4 . . 120.4(3) ?
C6 C5 H5 . . 119.8 ?
C4 C5 H5 . . 119.8 ?
C5 C6 C1 . . 121.0(2) ?
C5 C6 H6 . . 119.5 ?
C1 C6 H6 . . 119.5 ?
O1 C7 N1 . . 123.0(2) ?
O1 C7 C8 . . 122.7(2) ?
N1 C7 C8 . . 114.25(19) ?
C9 C8 C7 . . 113.43(18) ?
C9 C8 H8A . . 108.9 ?
C7 C8 H8A . . 108.9 ?
C9 C8 H8B . . 108.9 ?
C7 C8 H8B . . 108.9 ?
H8A C8 H8B . . 107.7 ?
C10 C9 C8 . . 113.48(19) ?
C10 C9 H9A . . 108.9 ?
C8 C9 H9A . . 108.9 ?
C10 C9 H9B . . 108.9 ?
C8 C9 H9B . . 108.9 ?
H9A C9 H9B . . 107.7 ?
O2 C10 O3 . . 122.7(2) ?
O2 C10 C9 . . 123.5(2) ?
O3 C10 C9 . . 113.83(19) ?
C7 N1 C1 . . 127.64(19) ?
C7 N1 H1N . . 119.7(18) ?
C1 N1 H1N . . 112.3(18) ?
C10 O3 H3O . . 108.8(19) ?

loop_
_geom_bond_atom_site_label_1
_geom_bond_atom_site_label_2
_geom_bond_site_symmetry_2
_geom_bond_distance
_geom_bond_publ_flag
C1 C6 . 1.382(3) ?
C1 C2 . 1.386(3) ?
C1 N1 . 1.413(3) ?
C2 C3 . 1.380(4) ?
C2 H2 . 0.9300 ?
C3 C4 . 1.373(4) ?
C3 H3 . 0.9300 ?
C4 C5 . 1.370(4) ?
C4 H4 . 0.9300 ?
C5 C6 . 1.367(4) ?
C5 H5 . 0.9300 ?
C6 H6 . 0.9300 ?
C7 O1 . 1.222(3) ?
C7 N1 . 1.347(3) ?
C7 C8 . 1.507(3) ?
C8 C9 . 1.503(3) ?
C8 H8A . 0.9700 ?
C8 H8B . 0.9700 ?
C9 C10 . 1.489(3) ?
C9 H9A . 0.9700 ?
C9 H9B . 0.9700 ?
C10 O2 . 1.213(3) ?
C10 O3 . 1.308(3) ?
N1 H1N . 0.852(16) ?
O3 H3O . 0.877(17) ?

loop_
_geom_hbond_atom_site_label_D
_geom_hbond_atom_site_label_H
_geom_hbond_atom_site_label_A
_geom_hbond_site_symmetry_A
_geom_hbond_distance_DH
_geom_hbond_distance_HA
_geom_hbond_distance_DA
_geom_hbond_angle_DHA
N1 H1N O1 1_655 0.852(16) 2.221(18) 3.041(3) 161(2)
O3 H3O O2 3_657 0.877(17) 1.795(18) 2.671(2) 177(3)

loop_
_geom_torsion_atom_site_label_1
_geom_torsion_atom_site_label_2
_geom_torsion_atom_site_label_3
_geom_torsion_atom_site_label_4
_geom_torsion_site_symmetry_1
_geom_torsion_site_symmetry_2
_geom_torsion_site_symmetry_3
_geom_torsion_site_symmetry_4
_geom_torsion
_geom_torsion_publ_flag
C6 C1 C2 C3 . . . . 0.7(4) ?
N1 C1 C2 C3 . . . . -177.3(2) ?
C1 C2 C3 C4 . . . . -0.4(5) ?
C2 C3 C4 C5 . . . . 0.0(5) ?
C3 C4 C5 C6 . . . . 0.1(5) ?
C4 C5 C6 C1 . . . . 0.1(4) ?
C2 C1 C6 C5 . . . . -0.5(4) ?
N1 C1 C6 C5 . . . . 177.5(2) ?
O1 C7 C8 C9 . . . . 25.8(4) ?
N1 C7 C8 C9 . . . . -157.0(2) ?
C7 C8 C9 C10 . . . . -174.8(2) ?
C8 C9 C10 O2 . . . . -0.1(4) ?
C8 C9 C10 O3 . . . . 179.8(2) ?
O1 C7 N1 C1 . . . . 3.7(4) ?
C8 C7 N1 C1 . . . . -173.5(2) ?
C6 C1 N1 C7 . . . . 144.5(3) ?
C2 C1 N1 C7 . . . . -37.5(4) ?

loop_
_cod_related_entry_id
_cod_related_entry_database
_cod_related_entry_code
1 ChemSpider 7316
